data_7700573
loop_
_publ_author_name
'Qin, Lu'
'Zhang, Yue'
'Chao, Jianbin'
'Cheng, Jianhua'
'Chen, Xia'

_publ_section_title
;
 Four- and five-coordinate aluminum complexes supported by N,O-bidentate
 \b-pyrazylenolate ligands: synthesis, structure and application in ROP of
 \e-caprolactone and lactide.
;
_journal_issue 32
_journal_name_full 'Dalton transactions (Cambridge, England : 2003)'
_journal_page_first 12315
_journal_page_last 12325
_journal_paper_doi 10.1039/c9dt02330e
_journal_volume 48
_journal_year 2019
_chemical_formula_sum 'C16 H19 Al N2 O'
_chemical_formula_weight 282.31
_space_group_crystal_system monoclinic
_space_group_IT_number 4
_space_group_name_Hall 'P 2yb'
_space_group_name_H-M_alt 'P 1 21 1'
_symmetry_space_group_name_Hall 'P 2yb'
_symmetry_space_group_name_H-M 'P 1 21 1'
_atom_sites_solution_hydrogens geom
_audit_creation_method SHELXL-2016/6
_audit_update_record
;
2018-09-26 deposited with the CCDC.    2019-07-15 downloaded from the CCDC.
;
_cell_angle_alpha 90
_cell_angle_beta 106.3590(10)
_cell_angle_gamma 90
_cell_formula_units_Z 4
_cell_length_a 11.0638(5)
_cell_length_b 7.7724(3)
_cell_length_c 18.4728(8)
_cell_measurement_reflns_used 10199
_cell_measurement_temperature 200(2)
_cell_measurement_theta_max 28.279
_cell_measurement_theta_min 3.2465
_cell_volume 1524.21(11)
_computing_structure_refinement 'SHELXL-2016/6 (Sheldrick, 2016)'
_diffrn_ambient_temperature 200(2)
_diffrn_measured_fraction_theta_full 0.986
_diffrn_measured_fraction_theta_max 0.986
_diffrn_measurement_device_type CCD
_diffrn_radiation_type MoK\a
_diffrn_radiation_wavelength 0.71073
_diffrn_reflns_av_R_equivalents 0.0198
_diffrn_reflns_av_unetI/netI 0.0233
_diffrn_reflns_Laue_measured_fraction_full 0.986
_diffrn_reflns_Laue_measured_fraction_max 0.986
_diffrn_reflns_limit_h_max 13
_diffrn_reflns_limit_h_min -13
_diffrn_reflns_limit_k_max 9
_diffrn_reflns_limit_k_min -6
_diffrn_reflns_limit_l_max 22
_diffrn_reflns_limit_l_min -22
_diffrn_reflns_number 11193
_diffrn_reflns_point_group_measured_fraction_full 0.827
_diffrn_reflns_point_group_measured_fraction_max 0.827
_diffrn_reflns_theta_full 25.047
_diffrn_reflns_theta_max 25.047
_diffrn_reflns_theta_min 3.384
_exptl_absorpt_coefficient_mu 0.130
_exptl_crystal_colour yellow
_exptl_crystal_density_diffrn 1.230
_exptl_crystal_description block
_exptl_crystal_F_000 600
_refine_diff_density_max 0.177
_refine_diff_density_min -0.150
_refine_diff_density_rms 0.035
_refine_ls_abs_structure_details
;
 Flack x determined using 1470 quotients [(I+)-(I-)]/[(I+)+(I-)]
 (Parsons, Flack and Wagner, Acta Cryst. B69 (2013) 249-259).
;
_refine_ls_abs_structure_Flack 0.05(4)
_refine_ls_extinction_method none
_refine_ls_goodness_of_fit_ref 1.012
_refine_ls_hydrogen_treatment constr
_refine_ls_matrix_type full
_refine_ls_number_parameters 369
_refine_ls_number_reflns 4464
_refine_ls_number_restraints 1
_refine_ls_restrained_S_all 1.012
_refine_ls_R_factor_all 0.0311
_refine_ls_R_factor_gt 0.0289
_refine_ls_shift/su_max 0.001
_refine_ls_shift/su_mean 0.000
_refine_ls_structure_factor_coef Fsqd
_refine_ls_weighting_details 'w=1/[\s^2^(Fo^2^)+(0.0550P)^2^+0.2489P] where P=(Fo^2^+2Fc^2^)/3'
_refine_ls_weighting_scheme calc
_refine_ls_wR_factor_gt 0.0827
_refine_ls_wR_factor_ref 0.0850
_reflns_Friedel_coverage 0.552
_reflns_Friedel_fraction_full 0.640
_reflns_Friedel_fraction_max 0.640
_reflns_number_gt 4243
_reflns_number_total 4464
_reflns_threshold_expression 'I > 2\s(I)'
_cod_data_source_file c9dt02330e2.cif
_cod_data_source_block C-20161229A1
_cod_depositor_comments 'Adding full bibliography for 7700568--7700573.cif.'
_cod_database_code 7700573
_shelx_shelxl_version_number 2016/6
_shelx_space_group_comment
;
The symmetry employed for this shelxl refinement is uniquely defined
by the following loop, which should always be used as a source of
symmetry information in preference to the above space-group names.
They are only intended as comments.
;

loop_
_space_group_symop_operation_xyz
'x, y, z'
'-x, y+1/2, -z'

loop_
_atom_site_label
_atom_site_type_symbol
_atom_site_fract_x
_atom_site_fract_y
_atom_site_fract_z
_atom_site_U_iso_or_equiv
_atom_site_adp_type
_atom_site_occupancy
_atom_site_site_symmetry_order
_atom_site_calc_flag
_atom_site_refinement_flags_posn
_atom_site_refinement_flags_adp
Al2 Al 0.24887(6) 0.88187(10) 0.06029(3) 0.02556(18) Uani 1 1 d . .
Al1 Al 0.26596(6) 0.13268(10) 0.57050(3) 0.02689(18) Uani 1 1 d . .
N1 N 0.23519(16) 0.1628(3) 0.46095(10) 0.0283(5) Uani 1 1 d . .
N2 N 0.1721(2) 0.2366(3) 0.30747(12) 0.0422(6) Uani 1 1 d . .
N3 N 0.22126(16) 0.9122(3) -0.04955(10) 0.0262(4) Uani 1 1 d . .
N4 N 0.16363(19) 0.9893(3) -0.20219(11) 0.0372(5) Uani 1 1 d . .
O1 O 0.43277(13) 0.1239(3) 0.58955(8) 0.0317(4) Uani 1 1 d . .
O2 O 0.41575(13) 0.8734(3) 0.08166(8) 0.0302(4) Uani 1 1 d . .
C13 C 0.6881(2) 0.2487(3) 0.65908(13) 0.0310(5) Uani 1 1 d . .
C12 C 0.8181(2) 0.2448(4) 0.69175(15) 0.0424(7) Uani 1 1 d . .
H12 H 0.851810 0.287383 0.741574 0.051 Uiso 1 1 calc R U
C11 C 0.8996(2) 0.1803(4) 0.65346(16) 0.0462(8) Uani 1 1 d . .
H11 H 0.987646 0.177334 0.677303 0.055 Uiso 1 1 calc R U
C10 C 0.8524(2) 0.1208(5) 0.58086(15) 0.0415(7) Uani 1 1 d . .
H10 H 0.907709 0.077412 0.554078 0.050 Uiso 1 1 calc R U
C9 C 0.7233(2) 0.1246(4) 0.54702(13) 0.0320(5) Uani 1 1 d . .
H9 H 0.690782 0.083923 0.496777 0.038 Uiso 1 1 calc R U
C8 C 0.64052(19) 0.1869(3) 0.58531(12) 0.0258(5) Uani 1 1 d . .
C7 C 0.50244(19) 0.1798(3) 0.54725(12) 0.0246(5) Uani 1 1 d . .
C6 C 0.45538(19) 0.2227(3) 0.47296(12) 0.0260(5) Uani 1 1 d . .
H6 H 0.513757 0.265464 0.448242 0.031 Uiso 1 1 calc R U
C4 C 0.3266(2) 0.2095(3) 0.42852(12) 0.0253(5) Uani 1 1 d . .
C3 C 0.2906(2) 0.2453(3) 0.34896(13) 0.0303(6) Uani 1 1 d . .
C2 C 0.0846(2) 0.1919(5) 0.34211(15) 0.0478(8) Uani 1 1 d . .
H2 H -0.001247 0.187247 0.313321 0.057 Uiso 1 1 calc R U
C1 C 0.1150(2) 0.1531(4) 0.41664(14) 0.0395(7) Uani 1 1 d . .
H1 H 0.050447 0.118413 0.438234 0.047 Uiso 1 1 calc R U
C5 C 0.3861(2) 0.2971(4) 0.30939(13) 0.0373(6) Uani 1 1 d . .
H5A H 0.344428 0.311734 0.255427 0.056 Uiso 1 1 calc R U
H5B H 0.450718 0.207526 0.316386 0.056 Uiso 1 1 calc R U
H5C H 0.425497 0.405777 0.330494 0.056 Uiso 1 1 calc R U
C14 C 0.6062(3) 0.3214(4) 0.70462(15) 0.0446(7) Uani 1 1 d . .
H14A H 0.571695 0.226981 0.727842 0.067 Uiso 1 1 calc R U
H14B H 0.537040 0.387381 0.671461 0.067 Uiso 1 1 calc R U
H14C H 0.656781 0.396886 0.744138 0.067 Uiso 1 1 calc R U
C16 C 0.2072(3) 0.3416(4) 0.60862(15) 0.0423(7) Uani 1 1 d . .
H16A H 0.211778 0.326237 0.661986 0.063 Uiso 1 1 calc R U
H16B H 0.119842 0.364660 0.579751 0.063 Uiso 1 1 calc R U
H16C H 0.260496 0.438738 0.603267 0.063 Uiso 1 1 calc R U
C15 C 0.1956(2) -0.0857(4) 0.59194(15) 0.0417(7) Uani 1 1 d . .
H15A H 0.263784 -0.169025 0.610535 0.063 Uiso 1 1 calc R U
H15B H 0.136480 -0.129860 0.545686 0.063 Uiso 1 1 calc R U
H15C H 0.151168 -0.067891 0.630346 0.063 Uiso 1 1 calc R U
C29 C 0.6643(2) 1.0214(3) 0.15342(13) 0.0294(5) Uani 1 1 d . .
C28 C 0.7928(2) 1.0252(4) 0.18868(15) 0.0425(7) Uani 1 1 d . .
H28 H 0.822129 1.074871 0.237484 0.051 Uiso 1 1 calc R U
C27 C 0.8794(2) 0.9587(4) 0.15484(16) 0.0470(8) Uani 1 1 d . .
H27 H 0.966805 0.962239 0.180463 0.056 Uiso 1 1 calc R U
C26 C 0.8386(2) 0.8876(5) 0.08411(15) 0.0423(7) Uani 1 1 d . .
H26 H 0.897592 0.841591 0.060602 0.051 Uiso 1 1 calc R U
C25 C 0.7107(2) 0.8831(4) 0.04711(13) 0.0322(5) Uani 1 1 d . .
H25 H 0.682689 0.834629 -0.001994 0.039 Uiso 1 1 calc R U
C24 C 0.62281(19) 0.9487(3) 0.08094(12) 0.0246(5) Uani 1 1 d . .
C23 C 0.48611(19) 0.9345(3) 0.04062(12) 0.0239(5) Uani 1 1 d . .
C22 C 0.4418(2) 0.9785(3) -0.03362(12) 0.0257(5) Uani 1 1 d . .
H22 H 0.501184 1.023627 -0.057071 0.031 Uiso 1 1 calc R U
C20 C 0.3140(2) 0.9631(3) -0.07972(12) 0.0239(5) Uani 1 1 d . .
C19 C 0.2807(2) 1.0027(3) -0.15886(13) 0.0301(5) Uani 1 1 d . .
C18 C 0.0743(2) 0.9372(4) -0.17028(14) 0.0381(6) Uani 1 1 d . .
H18 H -0.010326 0.927203 -0.200775 0.046 Uiso 1 1 calc R U
C17 C 0.1022(2) 0.8985(4) -0.09529(13) 0.0323(5) Uani 1 1 d . .
H17 H 0.036863 0.861255 -0.074823 0.039 Uiso 1 1 calc R U
C21 C 0.3774(2) 1.0654(4) -0.19565(14) 0.0368(6) Uani 1 1 d . .
H21A H 0.336573 1.090301 -0.248956 0.055 Uiso 1 1 calc R U
H21B H 0.441798 0.976603 -0.191709 0.055 Uiso 1 1 calc R U
H21C H 0.416953 1.170363 -0.170307 0.055 Uiso 1 1 calc R U
C30 C 0.5753(2) 1.0967(4) 0.19332(14) 0.0430(7) Uani 1 1 d . .
H30A H 0.534290 1.003558 0.213299 0.064 Uiso 1 1 calc R U
H30B H 0.511244 1.165714 0.157694 0.064 Uiso 1 1 calc R U
H30C H 0.622383 1.169863 0.234946 0.064 Uiso 1 1 calc R U
C32 C 0.1850(2) 1.0909(4) 0.09538(15) 0.0396(6) Uani 1 1 d . .
H32A H 0.191426 1.079729 0.149173 0.059 Uiso 1 1 calc R U
H32B H 0.096691 1.107958 0.066859 0.059 Uiso 1 1 calc R U
H32C H 0.234951 1.189806 0.087708 0.059 Uiso 1 1 calc R U
C31 C 0.1799(2) 0.6637(4) 0.08336(15) 0.0422(7) Uani 1 1 d . .
H31A H 0.248924 0.582803 0.104154 0.063 Uiso 1 1 calc R U
H31B H 0.123303 0.615660 0.037112 0.063 Uiso 1 1 calc R U
H31C H 0.133010 0.683281 0.120385 0.063 Uiso 1 1 calc R U

loop_
_atom_site_aniso_label
_atom_site_aniso_U_11
_atom_site_aniso_U_22
_atom_site_aniso_U_33
_atom_site_aniso_U_23
_atom_site_aniso_U_13
_atom_site_aniso_U_12
Al2 0.0209(3) 0.0300(4) 0.0268(3) 0.0004(3) 0.0084(2) -0.0009(3)
Al1 0.0229(3) 0.0321(4) 0.0267(3) 0.0001(3) 0.0088(2) -0.0008(3)
N1 0.0229(9) 0.0332(13) 0.0272(9) -0.0023(9) 0.0045(7) 0.0003(9)
N2 0.0368(12) 0.0561(17) 0.0274(10) -0.0054(10) -0.0011(8) 0.0001(11)
N3 0.0214(9) 0.0282(12) 0.0268(9) -0.0025(8) 0.0032(7) 0.0014(8)
N4 0.0355(11) 0.0440(15) 0.0262(10) -0.0056(10) -0.0010(8) 0.0046(10)
O1 0.0225(7) 0.0460(11) 0.0262(7) 0.0073(8) 0.0059(6) 0.0000(8)
O2 0.0208(7) 0.0441(11) 0.0260(7) 0.0080(8) 0.0070(6) -0.0019(8)
C13 0.0291(12) 0.0303(14) 0.0307(12) 0.0033(11) 0.0039(9) -0.0043(10)
C12 0.0329(13) 0.0523(19) 0.0352(13) 0.0045(13) -0.0014(10) -0.0121(12)
C11 0.0218(11) 0.062(2) 0.0496(15) 0.0171(15) 0.0018(10) -0.0053(12)
C10 0.0269(12) 0.0512(19) 0.0484(15) 0.0140(14) 0.0139(10) 0.0052(12)
C9 0.0276(11) 0.0367(15) 0.0323(11) 0.0041(12) 0.0093(9) 0.0013(12)
C8 0.0232(10) 0.0248(13) 0.0279(11) 0.0053(9) 0.0050(8) -0.0004(9)
C7 0.0218(10) 0.0238(13) 0.0285(11) -0.0011(9) 0.0076(8) 0.0003(9)
C6 0.0227(11) 0.0298(14) 0.0260(11) -0.0006(10) 0.0078(8) -0.0010(9)
C4 0.0264(11) 0.0229(12) 0.0264(11) -0.0035(9) 0.0070(9) 0.0017(9)
C3 0.0329(12) 0.0318(15) 0.0238(11) -0.0070(10) 0.0042(9) 0.0011(11)
C2 0.0256(12) 0.074(2) 0.0363(14) -0.0086(14) -0.0040(10) -0.0042(13)
C1 0.0237(11) 0.0520(19) 0.0402(13) -0.0065(14) 0.0048(9) -0.0055(12)
C5 0.0433(15) 0.0462(18) 0.0231(11) -0.0037(12) 0.0103(10) -0.0027(12)
C14 0.0441(15) 0.049(2) 0.0399(14) -0.0154(13) 0.0104(12) -0.0048(13)
C16 0.0511(16) 0.0384(18) 0.0424(14) 0.0010(12) 0.0214(12) 0.0059(13)
C15 0.0436(15) 0.0420(18) 0.0432(14) -0.0021(13) 0.0183(11) -0.0087(13)
C29 0.0304(12) 0.0306(14) 0.0259(11) 0.0043(10) 0.0057(9) -0.0086(10)
C28 0.0347(13) 0.0517(19) 0.0335(13) 0.0082(13) -0.0030(10) -0.0148(13)
C27 0.0201(11) 0.062(2) 0.0502(16) 0.0218(15) -0.0036(10) -0.0061(12)
C26 0.0244(12) 0.0492(18) 0.0555(16) 0.0143(16) 0.0147(11) 0.0041(13)
C25 0.0279(11) 0.0338(14) 0.0363(12) 0.0022(12) 0.0112(9) -0.0002(12)
C24 0.0218(10) 0.0233(12) 0.0278(11) 0.0065(9) 0.0058(8) -0.0037(9)
C23 0.0219(10) 0.0241(13) 0.0266(11) 0.0003(9) 0.0082(8) 0.0003(9)
C22 0.0228(10) 0.0294(14) 0.0252(11) -0.0002(9) 0.0071(8) -0.0029(9)
C20 0.0266(11) 0.0202(12) 0.0249(11) -0.0029(9) 0.0074(9) 0.0013(9)
C19 0.0335(12) 0.0284(14) 0.0265(11) -0.0056(11) 0.0053(9) 0.0025(10)
C18 0.0256(12) 0.0468(18) 0.0351(13) -0.0103(12) -0.0027(9) 0.0022(11)
C17 0.0219(11) 0.0363(15) 0.0362(12) -0.0064(12) 0.0042(9) -0.0006(11)
C21 0.0429(14) 0.0429(17) 0.0248(11) 0.0007(11) 0.0100(10) -0.0023(12)
C30 0.0494(15) 0.0460(19) 0.0365(13) -0.0136(13) 0.0171(11) -0.0120(13)
C32 0.0450(14) 0.0379(17) 0.0403(13) -0.0013(12) 0.0193(11) 0.0078(12)
C31 0.0419(14) 0.0414(18) 0.0478(15) -0.0008(13) 0.0199(11) -0.0108(13)

loop_
_atom_type_symbol
_atom_type_description
_atom_type_scat_dispersion_real
_atom_type_scat_dispersion_imag
_atom_type_scat_source
C C 0.0033 0.0016 'International Tables Vol C Tables 4.2.6.8 and 6.1.1.4'
H H 0.0000 0.0000 'International Tables Vol C Tables 4.2.6.8 and 6.1.1.4'
N N 0.0061 0.0033 'International Tables Vol C Tables 4.2.6.8 and 6.1.1.4'
O O 0.0106 0.0060 'International Tables Vol C Tables 4.2.6.8 and 6.1.1.4'
Al Al 0.0645 0.0514 'International Tables Vol C Tables 4.2.6.8 and 6.1.1.4'

loop_
_geom_angle_atom_site_label_1
_geom_angle_atom_site_label_2
_geom_angle_atom_site_label_3
_geom_angle
O2 Al2 C32 114.03(11)
O2 Al2 C31 111.36(11)
C32 Al2 C31 116.70(11)
O2 Al2 N3 94.75(7)
C32 Al2 N3 105.99(10)
C31 Al2 N3 111.69(10)
O1 Al1 C16 113.10(11)
O1 Al1 C15 112.14(11)
C16 Al1 C15 117.20(11)
O1 Al1 N1 94.43(7)
C16 Al1 N1 107.04(11)
C15 Al1 N1 110.37(11)
C1 N1 C4 118.3(2)
C1 N1 Al1 118.10(16)
C4 N1 Al1 123.28(14)
C3 N2 C2 117.8(2)
C17 N3 C20 118.8(2)
C17 N3 Al2 118.19(16)
C20 N3 Al2 122.65(14)
C19 N4 C18 118.2(2)
C7 O1 Al1 128.17(13)
C23 O2 Al2 127.13(13)
C12 C13 C8 118.2(2)
C12 C13 C14 118.4(2)
C8 C13 C14 123.4(2)
C11 C12 C13 121.8(2)
C10 C11 C12 119.8(2)
C11 C10 C9 119.4(2)
C10 C9 C8 121.3(2)
C9 C8 C13 119.6(2)
C9 C8 C7 118.7(2)
C13 C8 C7 121.7(2)
O1 C7 C6 123.78(18)
O1 C7 C8 115.19(18)
C6 C7 C8 120.98(19)
C7 C6 C4 126.5(2)
N1 C4 C6 120.57(19)
N1 C4 C3 118.36(19)
C6 C4 C3 121.1(2)
N2 C3 C4 121.8(2)
N2 C3 C5 116.8(2)
C4 C3 C5 121.3(2)
N2 C2 C1 122.3(2)
N1 C1 C2 121.5(2)
C28 C29 C24 118.2(2)
C28 C29 C30 119.2(2)
C24 C29 C30 122.6(2)
C27 C28 C29 121.9(2)
C26 C27 C28 119.8(2)
C27 C26 C25 119.7(2)
C26 C25 C24 120.9(2)
C25 C24 C29 119.5(2)
C25 C24 C23 119.2(2)
C29 C24 C23 121.3(2)
O2 C23 C22 124.43(19)
O2 C23 C24 114.82(17)
C22 C23 C24 120.7(2)
C23 C22 C20 126.2(2)
N3 C20 C22 120.87(19)
N3 C20 C19 118.26(19)
C22 C20 C19 120.9(2)
N4 C19 C20 121.8(2)
N4 C19 C21 117.0(2)
C20 C19 C21 121.3(2)
N4 C18 C17 121.7(2)
N3 C17 C18 121.2(2)

loop_
_geom_bond_atom_site_label_1
_geom_bond_atom_site_label_2
_geom_bond_distance
Al2 O2 1.7772(15)
Al2 C32 1.953(3)
Al2 C31 1.955(3)
Al2 N3 1.979(2)
Al1 O1 1.7800(15)
Al1 C16 1.953(3)
Al1 C15 1.954(3)
Al1 N1 1.9693(19)
N1 C1 1.353(3)
N1 C4 1.362(3)
N2 C3 1.321(3)
N2 C2 1.347(3)
N3 C17 1.354(3)
N3 C20 1.357(3)
N4 C19 1.321(3)
N4 C18 1.348(3)
O1 C7 1.316(2)
O2 C23 1.319(2)
C13 C12 1.395(3)
C13 C8 1.400(3)
C13 C14 1.508(3)
C12 C11 1.386(4)
C11 C10 1.375(4)
C10 C9 1.390(3)
C9 C8 1.392(3)
C8 C7 1.492(3)
C7 C6 1.365(3)
C6 C4 1.434(3)
C4 C3 1.437(3)
C3 C5 1.499(3)
C2 C1 1.356(4)
C29 C28 1.387(3)
C29 C24 1.406(3)
C29 C30 1.505(3)
C28 C27 1.383(4)
C27 C26 1.373(4)
C26 C25 1.388(3)
C25 C24 1.392(3)
C24 C23 1.490(3)
C23 C22 1.363(3)
C22 C20 1.436(3)
C20 C19 1.437(3)
C19 C21 1.502(3)
C18 C17 1.365(3)
